data_7128856
loop_
_publ_author_name
'Yamaura, Hiroshige'
'Yamamoto, Koji'
'Murahashi, Tetsuro'

_publ_section_title
;
 Selective dimerization of a trinuclear mixed-metal sandwich complex:
 construction of an axially chiral metal skeleton.
;
_journal_issue 72
_journal_name_full 'Chemical communications (Cambridge, England)'
_journal_page_first 9120
_journal_page_last 9123
_journal_paper_doi 10.1039/d1cc03719f
_journal_volume 57
_journal_year 2021
_chemical_formula_moiety 'C71 H63 B2 F8 Pd2 Pt4'
_chemical_formula_sum 'C71 H63 B2 F8 Pd2 Pt4'
_chemical_formula_weight 2083.05
_space_group_crystal_system triclinic
_space_group_IT_number 2
_space_group_name_Hall '-P 1'
_space_group_name_H-M_alt 'P -1'
_atom_sites_solution_hydrogens geom
_atom_sites_solution_primary direct
_atom_sites_solution_secondary difmap
_audit_update_record
;
2021-07-05 deposited with the CCDC.	2021-08-09 downloaded from the CCDC.
;
_cell_angle_alpha 89.1192(7)
_cell_angle_beta 80.0982(7)
_cell_angle_gamma 75.3532(7)
_cell_formula_units_Z 2
_cell_length_a 12.7384(3)
_cell_length_b 15.0444(4)
_cell_length_c 16.3890(4)
_cell_measurement_reflns_used 56192
_cell_measurement_temperature 123
_cell_measurement_theta_max 27.48
_cell_measurement_theta_min 3.04
_cell_volume 2992.18(13)
_computing_cell_refinement 'RAPID AUTO'
_computing_data_collection 'RAPID AUTO (Rigaku, ????)'
_computing_data_reduction 'RAPID AUTO'
_computing_molecular_graphics 'CrystalStructure 4.2'
_computing_publication_material 'CrystalStructure 4.2 (Rigaku, 2015)'
_computing_structure_refinement 'SHELXL97 (Sheldrick, 2008)'
_computing_structure_solution 'SIR92 (Altomare, et al., 1994)'
_diffrn_ambient_temperature 123
_diffrn_detector_area_resol_mean 10.000
_diffrn_measured_fraction_theta_full 0.998
_diffrn_measured_fraction_theta_max 0.997
_diffrn_measurement_device_type 'Rigaku R-AXIS RAPID'
_diffrn_measurement_method \w
_diffrn_radiation_type 'Mo K\a'
_diffrn_radiation_wavelength 0.71075
_diffrn_reflns_av_R_equivalents 0.0580
_diffrn_reflns_Laue_measured_fraction_full 0.998
_diffrn_reflns_Laue_measured_fraction_max 0.997
_diffrn_reflns_limit_h_max 16
_diffrn_reflns_limit_h_min -15
_diffrn_reflns_limit_k_max 19
_diffrn_reflns_limit_k_min -19
_diffrn_reflns_limit_l_max 21
_diffrn_reflns_limit_l_min -21
_diffrn_reflns_number 71514
_diffrn_reflns_point_group_measured_fraction_full 0.998
_diffrn_reflns_point_group_measured_fraction_max 0.997
_diffrn_reflns_theta_full 25.242
_diffrn_reflns_theta_max 27.482
_diffrn_reflns_theta_min 3.038
_diffrn_standards_number 0
_exptl_absorpt_coefficient_mu 9.936
_exptl_absorpt_correction_T_max 0.551
_exptl_absorpt_correction_T_min 0.388
_exptl_absorpt_correction_type multi-scan
_exptl_absorpt_process_details 'ABSCOR (Rigaku, 1995)'
_exptl_crystal_colour green
_exptl_crystal_density_diffrn 2.312
_exptl_crystal_density_method 'not measured'
_exptl_crystal_description block
_exptl_crystal_F_000 1950.00
_exptl_crystal_size_max 0.140
_exptl_crystal_size_mid 0.090
_exptl_crystal_size_min 0.060
_refine_diff_density_max 2.48
_refine_diff_density_min -1.63
_refine_ls_extinction_method none
_refine_ls_goodness_of_fit_ref 1.042
_refine_ls_hydrogen_treatment constr
_refine_ls_number_parameters 784
_refine_ls_number_reflns 13682
_refine_ls_number_restraints 0
_refine_ls_R_factor_all 0.0291
_refine_ls_R_factor_gt 0.0257
_refine_ls_shift/su_max 0.003
_refine_ls_structure_factor_coef Fsqd
_refine_ls_weighting_details 'w = 1/[\s^2^(Fo^2^)+(0.0208P)^2^+10.2973P] where P=(Fo^2^+2Fc^2^)/3'
_refine_ls_weighting_scheme calc
_refine_ls_wR_factor_gt 0.0629
_refine_ls_wR_factor_ref 0.0643
_reflns_Friedel_coverage 0.000
_reflns_number_gt 12530
_reflns_number_total 13682
_reflns_threshold_expression F^2^>2.0\s(F^2^)
_cod_data_source_file d1cc03719f2.cif
_cod_data_source_block PdPt2-dimer-PhCCPh
_cod_depositor_comments 'Adding full bibliography for 7128853--7128856.cif.'
_cod_original_cell_volume 2992.19(12)
_cod_database_code 7128856
_shelxl_version_number 2013-3

loop_
_space_group_symop_id
_space_group_symop_operation_xyz
1 +X,+Y,+Z
2 -X,-Y,-Z

loop_
_atom_site_label
_atom_site_type_symbol
_atom_site_fract_x
_atom_site_fract_y
_atom_site_fract_z
_atom_site_U_iso_or_equiv
_atom_site_adp_type
_atom_site_occupancy
_atom_site_site_symmetry_order
_atom_site_calc_flag
_atom_site_refinement_flags_posn
_atom_site_refinement_flags_adp
_atom_site_refinement_flags_occupancy
_atom_site_disorder_assembly
_atom_site_disorder_group
Pt1 Pt 0.74337(2) 0.31175(2) 0.89479(2) 0.01690(4) Uani 1 1 d . . . . .
Pt2 Pt 0.73591(2) 0.16146(2) 0.99537(2) 0.01960(4) Uani 1 1 d . . . . .
Pt3 Pt 0.71616(2) 0.40741(2) 0.75638(2) 0.01673(4) Uani 1 1 d . . . . .
Pt4 Pt 0.75631(2) 0.46626(2) 0.59421(2) 0.01708(4) Uani 1 1 d . . . . .
Pd1 Pd 0.82068(3) 0.29511(2) 1.04915(2) 0.01619(7) Uani 1 1 d . . . . .
Pd2 Pd 0.56476(3) 0.55004(2) 0.69090(2) 0.01762(7) Uani 1 1 d . . . . .
F1 F 0.6828(3) 0.5940(2) 1.11586(19) 0.0351(7) Uani 1 1 d . . . . .
F2 F 0.8204(3) 0.6604(4) 1.0690(2) 0.0758(15) Uani 1 1 d . . . . .
F3 F 0.6937(3) 0.6536(3) 0.9882(2) 0.0494(9) Uani 1 1 d . . . . .
F4 F 0.6463(4) 0.7473(2) 1.1031(3) 0.0615(11) Uani 1 1 d . . . . .
F5 F 0.4066(3) 0.7889(2) 0.69444(19) 0.0402(8) Uani 1 1 d . . . . .
F6 F 0.3807(2) 0.64621(19) 0.68038(18) 0.0301(6) Uani 1 1 d . . . . .
F7 F 0.4399(3) 0.7208(2) 0.56674(19) 0.0402(7) Uani 1 1 d . . . . .
F8 F 0.2635(3) 0.7700(2) 0.6353(2) 0.0485(9) Uani 1 1 d . . . . .
C1 C 0.5871(4) 0.3982(3) 0.9510(3) 0.0239(9) Uani 1 1 d . . . . .
H1 H 0.5668 0.4384 0.9078 0.029 Uiso 1 1 calc R U . . .
C2 C 0.6358(4) 0.4318(3) 1.0102(3) 0.0277(10) Uani 1 1 d . . . . .
H2 H 0.6544 0.4884 0.9977 0.033 Uiso 1 1 calc R U . . .
C3 C 0.6612(4) 0.3936(3) 1.0859(3) 0.0250(10) Uani 1 1 d . . . . .
H3 H 0.6901 0.4301 1.1186 0.030 Uiso 1 1 calc R U . . .
C4 C 0.6499(4) 0.3080(3) 1.1205(3) 0.0234(9) Uani 1 1 d . . . . .
H4 H 0.6770 0.2930 1.1708 0.028 Uiso 1 1 calc R U . . .
C5 C 0.6023(4) 0.2421(3) 1.0883(3) 0.0226(9) Uani 1 1 d . . . . .
H5 H 0.5962 0.1911 1.1220 0.027 Uiso 1 1 calc R U . . .
C6 C 0.5634(4) 0.2440(3) 1.0121(3) 0.0215(9) Uani 1 1 d . . . . .
H6 H 0.5324 0.1950 1.0019 0.026 Uiso 1 1 calc R U . . .
C7 C 0.5647(3) 0.3104(3) 0.9486(3) 0.0216(9) Uani 1 1 d . . . . .
H7 H 0.5484 0.2933 0.8976 0.026 Uiso 1 1 calc R U . . .
C8 C 0.9142(4) 0.2669(3) 0.8393(3) 0.0312(11) Uani 1 1 d . . . . .
H8 H 0.9139 0.3065 0.7935 0.037 Uiso 1 1 calc R U . . .
C9 C 0.9623(4) 0.2895(3) 0.9050(4) 0.0338(12) Uani 1 1 d . . . . .
H9 H 0.9833 0.3459 0.8998 0.041 Uiso 1 1 calc R U . . .
C10 C 0.9837(4) 0.2419(4) 0.9764(3) 0.0341(12) Uani 1 1 d . . . . .
H10 H 1.0213 0.2681 1.0110 0.041 Uiso 1 1 calc R U . . .
C11 C 0.9563(4) 0.1590(4) 1.0042(3) 0.0280(10) Uani 1 1 d . . . . .
H11 H 0.9689 0.1412 1.0582 0.034 Uiso 1 1 calc R U . . .
C12 C 0.9125(4) 0.0996(3) 0.9611(3) 0.0256(10) Uani 1 1 d . . . . .
H12 H 0.9121 0.0421 0.9857 0.031 Uiso 1 1 calc R U . . .
C13 C 0.8695(4) 0.1143(3) 0.8865(3) 0.0244(10) Uani 1 1 d . . . . .
H13 H 0.8393 0.0674 0.8697 0.029 Uiso 1 1 calc R U . . .
C14 C 0.8656(4) 0.1916(4) 0.8331(3) 0.0278(10) Uani 1 1 d . . . . .
H14 H 0.8264 0.1927 0.7886 0.033 Uiso 1 1 calc R U . . .
C15 C 0.6322(4) 0.3051(3) 0.7296(3) 0.0199(9) Uani 1 1 d . . . . .
H15 H 0.6424 0.2613 0.7717 0.024 Uiso 1 1 calc R U . . .
C16 C 0.7202(4) 0.2951(3) 0.6608(3) 0.0212(9) Uani 1 1 d . . . . .
H16 H 0.7897 0.2584 0.6695 0.025 Uiso 1 1 calc R U . . .
C17 C 0.7173(4) 0.3330(3) 0.5804(3) 0.0218(9) Uani 1 1 d . . . . .
H17 H 0.7796 0.3076 0.5391 0.026 Uiso 1 1 calc R U . . .
C18 C 0.6334(4) 0.4039(3) 0.5538(3) 0.0215(9) Uani 1 1 d . . . . .
H18 H 0.6459 0.4189 0.4970 0.026 Uiso 1 1 calc R U . . .
C19 C 0.5325(4) 0.4552(3) 0.6028(3) 0.0221(9) Uani 1 1 d . . . . .
H19 H 0.4915 0.5061 0.5770 0.026 Uiso 1 1 calc R U . . .
C20 C 0.4858(4) 0.4390(3) 0.6861(3) 0.0221(9) Uani 1 1 d . . . . .
H20 H 0.4147 0.4773 0.7067 0.027 Uiso 1 1 calc R U . . .
C21 C 0.5318(4) 0.3733(3) 0.7415(3) 0.0230(9) Uani 1 1 d . . . . .
H21 H 0.4881 0.3757 0.7950 0.028 Uiso 1 1 calc R U . . .
C22 C 0.7525(4) 0.5204(3) 0.8153(3) 0.0230(9) Uani 1 1 d . . . . .
H22 H 0.7603 0.4909 0.8664 0.028 Uiso 1 1 calc R U . . .
C23 C 0.8407(4) 0.4886(3) 0.7469(3) 0.0228(9) Uani 1 1 d . . . . .
H23 H 0.8963 0.4362 0.7568 0.027 Uiso 1 1 calc R U . . .
C24 C 0.8566(4) 0.5255(3) 0.6651(3) 0.0216(9) Uani 1 1 d . . . . .
H24 H 0.9241 0.4980 0.6297 0.026 Uiso 1 1 calc R U . . .
C25 C 0.7828(4) 0.5986(3) 0.6309(3) 0.0203(9) Uani 1 1 d . . . . .
H25 H 0.8087 0.6149 0.5763 0.024 Uiso 1 1 calc R U . . .
C26 C 0.6757(4) 0.6500(3) 0.6679(3) 0.0235(9) Uani 1 1 d . . . . .
H26 H 0.6347 0.6892 0.6322 0.028 Uiso 1 1 calc R U . . .
C27 C 0.6222(4) 0.6503(3) 0.7518(3) 0.0238(9) Uani 1 1 d . . . . .
H27 H 0.5558 0.6969 0.7668 0.029 Uiso 1 1 calc R U . . .
C28 C 0.6535(4) 0.5920(3) 0.8147(3) 0.0225(9) Uani 1 1 d . . . . .
H28 H 0.6017 0.6007 0.8649 0.027 Uiso 1 1 calc R U . . .
C29 C 0.6849(4) 0.0338(3) 0.9924(3) 0.0243(10) Uani 1 1 d . . . . .
C30 C 0.7241(4) 0.0344(3) 1.0571(3) 0.0257(10) Uani 1 1 d . . . . .
C31 C 0.7645(4) 0.0010(3) 1.1315(3) 0.0244(9) Uani 1 1 d . . . . .
C32 C 0.7878(5) 0.0586(3) 1.1875(3) 0.0324(11) Uani 1 1 d . . . . .
H32 H 0.7769 0.1222 1.1766 0.039 Uiso 1 1 calc R U . . .
C33 C 0.8267(5) 0.0250(4) 1.2592(4) 0.0386(13) Uani 1 1 d . . . . .
H33 H 0.8404 0.0654 1.2977 0.046 Uiso 1 1 calc R U . . .
C34 C 0.8453(4) -0.0688(4) 1.2737(3) 0.0358(12) Uani 1 1 d . . . . .
H34 H 0.8735 -0.0929 1.3218 0.043 Uiso 1 1 calc R U . . .
C35 C 0.8229(4) -0.1265(4) 1.2188(4) 0.0352(12) Uani 1 1 d . . . . .
H35 H 0.8356 -0.1903 1.2293 0.042 Uiso 1 1 calc R U . . .
C36 C 0.7822(4) -0.0933(3) 1.1482(3) 0.0286(10) Uani 1 1 d . . . . .
H36 H 0.7662 -0.1339 1.1111 0.034 Uiso 1 1 calc R U . . .
C37 C 0.6390(4) -0.0034(3) 0.9284(3) 0.0249(10) Uani 1 1 d . . . . .
C38 C 0.6638(4) -0.0986(3) 0.9179(3) 0.0321(11) Uani 1 1 d . . . . .
H38 H 0.7072 -0.1370 0.9528 0.038 Uiso 1 1 calc R U . . .
C39 C 0.6254(5) -0.1376(4) 0.8569(4) 0.0390(13) Uani 1 1 d . . . . .
H39 H 0.6432 -0.2025 0.8495 0.047 Uiso 1 1 calc R U . . .
C40 C 0.5609(5) -0.0820(4) 0.8064(3) 0.0377(13) Uani 1 1 d . . . . .
H40 H 0.5355 -0.1087 0.7639 0.045 Uiso 1 1 calc R U . . .
C41 C 0.5337(5) 0.0121(4) 0.8180(3) 0.0370(12) Uani 1 1 d . . . . .
H41 H 0.4875 0.0501 0.7846 0.044 Uiso 1 1 calc R U . . .
C42 C 0.5737(5) 0.0521(4) 0.8784(3) 0.0340(12) Uani 1 1 d . . . . .
H42 H 0.5561 0.1170 0.8853 0.041 Uiso 1 1 calc R U . . .
C43 C 0.8196(4) 0.4882(3) 0.4662(3) 0.0214(9) Uani 1 1 d . . . . .
C44 C 0.8879(4) 0.4218(3) 0.4895(3) 0.0211(9) Uani 1 1 d . . . . .
C45 C 0.9799(4) 0.3403(3) 0.4834(3) 0.0209(9) Uani 1 1 d . . . . .
C46 C 1.0357(4) 0.3133(3) 0.5488(3) 0.0259(10) Uani 1 1 d . . . . .
H46 H 1.0122 0.3471 0.6000 0.031 Uiso 1 1 calc R U . . .
C47 C 1.1254(4) 0.2373(3) 0.5400(3) 0.0299(11) Uani 1 1 d . . . . .
H47 H 1.1653 0.2210 0.5842 0.036 Uiso 1 1 calc R U . . .
C48 C 1.1573(4) 0.1846(3) 0.4663(4) 0.0338(12) Uani 1 1 d . . . . .
H48 H 1.2176 0.1316 0.4606 0.041 Uiso 1 1 calc R U . . .
C49 C 1.0997(5) 0.2106(4) 0.4012(4) 0.0364(12) Uani 1 1 d . . . . .
H49 H 1.1205 0.1749 0.3510 0.044 Uiso 1 1 calc R U . . .
C50 C 1.0125(4) 0.2881(3) 0.4093(3) 0.0288(10) Uani 1 1 d . . . . .
H50 H 0.9745 0.3060 0.3643 0.035 Uiso 1 1 calc R U . . .
C51 C 0.7739(4) 0.5585(3) 0.4117(3) 0.0196(9) Uani 1 1 d . . . . .
C52 C 0.8278(4) 0.5579(3) 0.3296(3) 0.0252(10) Uani 1 1 d . . . . .
H52 H 0.8919 0.5104 0.3100 0.030 Uiso 1 1 calc R U . . .
C53 C 0.7885(4) 0.6261(4) 0.2769(3) 0.0304(11) Uani 1 1 d . . . . .
H53 H 0.8265 0.6262 0.2217 0.036 Uiso 1 1 calc R U . . .
C54 C 0.6926(5) 0.6953(3) 0.3050(3) 0.0319(12) Uani 1 1 d . . . . .
H54 H 0.6652 0.7422 0.2690 0.038 Uiso 1 1 calc R U . . .
C55 C 0.6379(4) 0.6947(3) 0.3857(3) 0.0288(10) Uani 1 1 d . . . . .
H55 H 0.5726 0.7412 0.4046 0.035 Uiso 1 1 calc R U . . .
C56 C 0.6774(4) 0.6270(3) 0.4394(3) 0.0237(9) Uani 1 1 d . . . . .
H56 H 0.6391 0.6273 0.4946 0.028 Uiso 1 1 calc R U . . .
C57 C 0.8719(5) 0.3412(5) 1.1874(4) 0.0419(14) Uani 1 1 d . . . . .
H57 H 0.7950 0.3497 1.2054 0.050 Uiso 1 1 calc R U . . .
C58 C 0.9107(5) 0.4081(4) 1.1409(4) 0.0426(14) Uani 1 1 d . . . . .
H58 H 0.8602 0.4615 1.1264 0.051 Uiso 1 1 calc R U . . .
C59 C 1.0231(5) 0.3967(4) 1.1158(4) 0.0408(13) Uani 1 1 d . . . . .
H59 H 1.0496 0.4424 1.0840 0.049 Uiso 1 1 calc R U . . .
C60 C 1.0962(5) 0.3192(4) 1.1369(3) 0.0407(13) Uani 1 1 d . . . . .
H60 H 1.1732 0.3123 1.1210 0.049 Uiso 1 1 calc R U . . .
C61 C 1.0580(5) 0.2513(5) 1.1810(4) 0.0432(14) Uani 1 1 d . . . . .
H61 H 1.1088 0.1969 1.1934 0.052 Uiso 1 1 calc R U . . .
C62 C 0.9452(5) 0.2619(5) 1.2075(4) 0.0451(15) Uani 1 1 d . . . . .
H62 H 0.9190 0.2158 1.2388 0.054 Uiso 1 1 calc R U . . .
C63 C 0.7086(5) 0.0613(4) 0.6192(4) 0.0461(15) Uani 1 1 d . . . . .
H63 H 0.6342 0.0579 0.6327 0.055 Uiso 1 1 calc R U . . .
C64 C 0.7800(5) 0.0315(4) 0.6747(4) 0.0424(14) Uani 1 1 d . . . . .
H64 H 0.7551 0.0066 0.7259 0.051 Uiso 1 1 calc R U . . .
C65 C 0.8874(5) 0.0382(4) 0.6553(4) 0.0389(13) Uani 1 1 d . . . . .
H65 H 0.9364 0.0188 0.6934 0.047 Uiso 1 1 calc R U . . .
C66 C 0.9234(5) 0.0730(4) 0.5807(4) 0.0436(14) Uani 1 1 d . . . . .
H66 H 0.9974 0.0774 0.5672 0.052 Uiso 1 1 calc R U . . .
C67 C 0.8520(6) 0.1017(4) 0.5255(4) 0.0460(15) Uani 1 1 d . . . . .
H67 H 0.8776 0.1256 0.4740 0.055 Uiso 1 1 calc R U . . .
C68 C 0.7458(6) 0.0964(4) 0.5436(4) 0.0462(15) Uani 1 1 d . . . . .
H69 H 0.6973 0.1164 0.5052 0.055 Uiso 1 1 calc R U . . .
C69 C 0.5811(5) 0.9407(4) 0.4458(4) 0.0430(14) Uani 1 1 d . . . . .
H69A H 0.6370 0.8993 0.4087 0.052 Uiso 1 1 calc R U . . .
C70 C 0.5336(5) 0.9093(4) 0.5196(4) 0.0442(15) Uani 1 1 d . . . . .
H70 H 0.5573 0.8465 0.5329 0.053 Uiso 1 1 calc R U . . .
C71 C 0.4524(5) 0.9687(4) 0.5737(4) 0.0435(14) Uani 1 1 d . . . . .
H71 H 0.4198 0.9471 0.6242 0.052 Uiso 1 1 calc R U . . .
B1 B 0.7123(5) 0.6642(4) 1.0687(4) 0.0330(13) Uani 1 1 d . . . . .
B2 B 0.3718(5) 0.7336(4) 0.6430(4) 0.0288(12) Uani 1 1 d . . . . .

loop_
_atom_site_aniso_label
_atom_site_aniso_U_11
_atom_site_aniso_U_22
_atom_site_aniso_U_33
_atom_site_aniso_U_23
_atom_site_aniso_U_13
_atom_site_aniso_U_12
Pt1 0.01852(8) 0.01563(8) 0.01542(8) 0.00351(6) -0.00307(6) -0.00238(6)
Pt2 0.02406(9) 0.01463(8) 0.02043(9) 0.00284(6) -0.00559(7) -0.00451(7)
Pt3 0.02263(8) 0.01564(8) 0.01453(8) 0.00336(6) -0.00577(6) -0.00810(7)
Pt4 0.02032(8) 0.01737(8) 0.01466(8) 0.00244(6) -0.00360(6) -0.00656(6)
Pd1 0.01872(15) 0.01563(15) 0.01493(15) 0.00036(11) -0.00499(12) -0.00427(12)
Pd2 0.01849(15) 0.01642(15) 0.01861(16) 0.00246(12) -0.00406(12) -0.00520(13)
F1 0.0416(17) 0.0270(15) 0.0392(17) 0.0037(13) -0.0071(14) -0.0132(14)
F2 0.049(2) 0.162(5) 0.039(2) 0.024(3) -0.0134(18) -0.065(3)
F3 0.049(2) 0.083(3) 0.0269(17) 0.0049(17) -0.0117(15) -0.034(2)
F4 0.097(3) 0.0265(17) 0.072(3) -0.0001(17) -0.038(2) -0.0193(19)
F5 0.062(2) 0.0269(15) 0.0332(17) 0.0005(13) -0.0151(15) -0.0088(15)
F6 0.0296(15) 0.0237(14) 0.0338(16) 0.0053(12) -0.0039(12) -0.0025(12)
F7 0.0497(19) 0.0428(18) 0.0259(16) 0.0022(13) 0.0008(14) -0.0127(16)
F8 0.0324(17) 0.044(2) 0.064(2) 0.0156(17) -0.0141(16) 0.0019(15)
C1 0.023(2) 0.020(2) 0.024(2) 0.0065(18) 0.0005(18) 0.0010(18)
C2 0.027(2) 0.015(2) 0.035(3) -0.0008(19) 0.005(2) -0.0024(19)
C3 0.028(2) 0.019(2) 0.029(2) -0.0036(18) -0.007(2) -0.0050(19)
C4 0.024(2) 0.021(2) 0.021(2) -0.0018(17) -0.0005(18) -0.0024(19)
C5 0.026(2) 0.020(2) 0.021(2) 0.0051(17) 0.0000(18) -0.0060(19)
C6 0.019(2) 0.021(2) 0.024(2) 0.0011(17) -0.0040(18) -0.0035(18)
C7 0.017(2) 0.024(2) 0.020(2) 0.0007(17) -0.0021(17) 0.0009(18)
C8 0.019(2) 0.029(3) 0.038(3) 0.015(2) 0.004(2) 0.000(2)
C9 0.022(2) 0.021(2) 0.057(4) -0.001(2) 0.002(2) -0.008(2)
C10 0.021(2) 0.043(3) 0.039(3) -0.015(2) -0.005(2) -0.007(2)
C11 0.020(2) 0.037(3) 0.023(2) 0.000(2) -0.0074(19) 0.002(2)
C12 0.024(2) 0.015(2) 0.034(3) 0.0054(18) -0.004(2) 0.0019(18)
C13 0.023(2) 0.018(2) 0.034(3) -0.0038(18) -0.0066(19) -0.0045(18)
C14 0.025(2) 0.037(3) 0.019(2) 0.0011(19) -0.0079(19) -0.001(2)
C15 0.029(2) 0.018(2) 0.020(2) 0.0039(16) -0.0124(18) -0.0140(19)
C16 0.024(2) 0.018(2) 0.024(2) 0.0021(17) -0.0097(18) -0.0053(18)
C17 0.024(2) 0.020(2) 0.022(2) -0.0011(17) -0.0018(18) -0.0093(18)
C18 0.031(2) 0.023(2) 0.017(2) 0.0035(17) -0.0097(18) -0.0145(19)
C19 0.024(2) 0.019(2) 0.028(2) 0.0061(18) -0.0129(19) -0.0095(18)
C20 0.019(2) 0.022(2) 0.028(2) 0.0039(18) -0.0064(18) -0.0099(18)
C21 0.029(2) 0.022(2) 0.023(2) 0.0015(18) -0.0062(19) -0.016(2)
C22 0.035(2) 0.021(2) 0.020(2) 0.0035(17) -0.0080(19) -0.019(2)
C23 0.026(2) 0.020(2) 0.026(2) 0.0017(18) -0.0073(19) -0.0093(19)
C24 0.023(2) 0.018(2) 0.024(2) -0.0012(17) -0.0044(18) -0.0045(18)
C25 0.028(2) 0.023(2) 0.014(2) 0.0041(16) -0.0044(17) -0.0127(19)
C26 0.028(2) 0.019(2) 0.026(2) 0.0035(18) -0.0104(19) -0.0065(19)
C27 0.023(2) 0.019(2) 0.029(2) -0.0061(18) -0.0001(19) -0.0066(19)
C28 0.031(2) 0.022(2) 0.018(2) -0.0016(17) 0.0019(18) -0.016(2)
C29 0.031(2) 0.016(2) 0.025(2) 0.0034(17) 0.0001(19) -0.0066(19)
C30 0.030(2) 0.015(2) 0.032(3) 0.0016(18) -0.006(2) -0.0040(19)
C31 0.029(2) 0.019(2) 0.025(2) 0.0044(18) -0.0026(19) -0.0057(19)
C32 0.045(3) 0.021(2) 0.030(3) 0.006(2) -0.011(2) -0.002(2)
C33 0.050(3) 0.035(3) 0.032(3) 0.008(2) -0.019(3) -0.006(3)
C34 0.034(3) 0.038(3) 0.034(3) 0.017(2) -0.009(2) -0.005(2)
C35 0.035(3) 0.026(3) 0.046(3) 0.019(2) -0.008(2) -0.010(2)
C36 0.029(2) 0.021(2) 0.036(3) 0.005(2) -0.004(2) -0.008(2)
C37 0.028(2) 0.024(2) 0.025(2) 0.0007(18) -0.0030(19) -0.011(2)
C38 0.036(3) 0.024(2) 0.039(3) -0.002(2) -0.008(2) -0.012(2)
C39 0.041(3) 0.030(3) 0.053(4) -0.006(2) -0.011(3) -0.019(2)
C40 0.042(3) 0.048(3) 0.034(3) 0.000(2) -0.010(2) -0.029(3)
C41 0.043(3) 0.044(3) 0.031(3) 0.006(2) -0.012(2) -0.020(3)
C42 0.046(3) 0.025(2) 0.033(3) 0.001(2) -0.011(2) -0.010(2)
C43 0.027(2) 0.027(2) 0.013(2) 0.0007(17) -0.0011(17) -0.0126(19)
C44 0.025(2) 0.023(2) 0.016(2) 0.0011(17) 0.0006(17) -0.0087(19)
C45 0.022(2) 0.017(2) 0.023(2) 0.0037(17) -0.0011(18) -0.0061(18)
C46 0.025(2) 0.026(2) 0.025(2) 0.0039(19) 0.0003(19) -0.006(2)
C47 0.031(3) 0.026(2) 0.036(3) 0.012(2) -0.010(2) -0.010(2)
C48 0.027(3) 0.020(2) 0.049(3) 0.004(2) -0.003(2) 0.000(2)
C49 0.045(3) 0.025(3) 0.037(3) -0.008(2) -0.005(2) -0.006(2)
C50 0.031(3) 0.029(2) 0.026(2) -0.003(2) -0.005(2) -0.007(2)
C51 0.024(2) 0.023(2) 0.017(2) 0.0058(17) -0.0083(17) -0.0120(18)
C52 0.026(2) 0.033(3) 0.020(2) 0.0023(19) -0.0073(19) -0.011(2)
C53 0.037(3) 0.041(3) 0.019(2) 0.009(2) -0.006(2) -0.021(2)
C54 0.045(3) 0.028(2) 0.033(3) 0.015(2) -0.021(2) -0.021(2)
C55 0.036(3) 0.024(2) 0.031(3) 0.004(2) -0.014(2) -0.009(2)
C56 0.028(2) 0.025(2) 0.022(2) 0.0043(18) -0.0076(19) -0.012(2)
C57 0.026(3) 0.065(4) 0.038(3) -0.015(3) -0.004(2) -0.017(3)
C58 0.043(3) 0.047(3) 0.037(3) -0.014(3) -0.011(3) -0.008(3)
C59 0.047(3) 0.047(3) 0.033(3) -0.006(2) -0.003(3) -0.023(3)
C60 0.031(3) 0.063(4) 0.032(3) -0.007(3) -0.006(2) -0.018(3)
C61 0.041(3) 0.059(4) 0.032(3) 0.002(3) -0.014(3) -0.012(3)
C62 0.049(3) 0.068(4) 0.028(3) 0.001(3) -0.010(3) -0.030(3)
C63 0.039(3) 0.034(3) 0.071(5) -0.001(3) -0.018(3) -0.014(3)
C64 0.048(3) 0.034(3) 0.045(3) 0.003(3) -0.005(3) -0.013(3)
C65 0.040(3) 0.032(3) 0.043(3) -0.009(2) -0.012(3) -0.002(2)
C66 0.042(3) 0.033(3) 0.053(4) -0.014(3) 0.001(3) -0.008(3)
C67 0.066(4) 0.028(3) 0.040(3) -0.008(2) 0.002(3) -0.012(3)
C68 0.063(4) 0.032(3) 0.048(4) -0.002(3) -0.025(3) -0.010(3)
C69 0.035(3) 0.036(3) 0.058(4) -0.001(3) -0.013(3) -0.007(3)
C70 0.045(3) 0.025(3) 0.068(4) 0.010(3) -0.021(3) -0.012(3)
C71 0.040(3) 0.037(3) 0.059(4) 0.011(3) -0.018(3) -0.017(3)
B1 0.034(3) 0.044(3) 0.031(3) 0.011(3) -0.013(3) -0.023(3)
B2 0.035(3) 0.026(3) 0.026(3) 0.004(2) -0.008(2) -0.006(2)

loop_
_atom_type_symbol
_atom_type_description
_atom_type_scat_dispersion_real
_atom_type_scat_dispersion_imag
_atom_type_scat_source
C C 0.0033 0.0016
;
International Tables for Crystallography
(Vol. C, Tables 4.2.6.8 and 6.1.1.4)
;
H H 0.0000 0.0000
;
International Tables for Crystallography
(Vol. C, Table 6.1.1.4)
;
B B 0.0013 0.0007
;
International Tables for Crystallography
(Vol. C, Tables 4.2.6.8 and 6.1.1.4)
;
F F 0.0171 0.0103
;
International Tables for Crystallography
(Vol. C, Tables 4.2.6.8 and 6.1.1.4)
;
Pd Pd -0.9988 1.0072
;
International Tables for Crystallography
(Vol. C, Tables 4.2.6.8 and 6.1.1.4)
;
Pt Pt -1.7033 8.3905
;
International Tables for Crystallography
(Vol. C, Tables 4.2.6.8 and 6.1.1.4)
;

loop_
_geom_angle_atom_site_label_1
_geom_angle_atom_site_label_2
_geom_angle_atom_site_label_3
_geom_angle
_geom_angle_site_symmetry_1
_geom_angle_site_symmetry_3
_geom_angle_publ_flag
C1 Pt1 C8 161.30(19) . . ?
C1 Pt1 C14 159.83(19) . . ?
C8 Pt1 C14 38.58(19) . . ?
C1 Pt1 C7 37.14(17) . . ?
C8 Pt1 C7 161.56(18) . . ?
C14 Pt1 C7 123.16(18) . . ?
C1 Pt1 C2 32.83(17) . . ?
C8 Pt1 C2 133.43(19) . . ?
C14 Pt1 C2 159.55(17) . . ?
C7 Pt1 C2 61.97(16) . . ?
C1 Pt1 Pt3 86.71(12) . . ?
C8 Pt1 Pt3 86.04(13) . . ?
C14 Pt1 Pt3 96.14(12) . . ?
C7 Pt1 Pt3 101.30(11) . . ?
C2 Pt1 Pt3 102.22(11) . . ?
C1 Pt1 Pt2 96.78(12) . . ?
C8 Pt1 Pt2 97.32(13) . . ?
C14 Pt1 Pt2 72.14(13) . . ?
C7 Pt1 Pt2 68.72(11) . . ?
C2 Pt1 Pt2 94.25(11) . . ?
Pt3 Pt1 Pt2 153.841(8) . . ?
C1 Pt1 Pd1 91.59(13) . . ?
C8 Pt1 Pd1 85.57(15) . . ?
C14 Pt1 Pd1 96.23(12) . . ?
C7 Pt1 Pd1 96.20(11) . . ?
C2 Pt1 Pd1 63.35(11) . . ?
Pt3 Pt1 Pd1 148.156(9) . . ?
Pt2 Pt1 Pd1 57.906(8) . . ?
C30 Pt2 C29 33.32(18) . . ?
C30 Pt2 C12 87.25(18) . . ?
C29 Pt2 C12 96.36(18) . . ?
C30 Pt2 C5 91.29(17) . . ?
C29 Pt2 C5 100.52(17) . . ?
C12 Pt2 C5 146.67(18) . . ?
C30 Pt2 C6 103.60(17) . . ?
C29 Pt2 C6 91.52(17) . . ?
C12 Pt2 C6 168.85(17) . . ?
C5 Pt2 C6 37.62(17) . . ?
C30 Pt2 C13 103.32(18) . . ?
C29 Pt2 C13 91.51(17) . . ?
C12 Pt2 C13 37.44(17) . . ?
C5 Pt2 C13 165.37(17) . . ?
C6 Pt2 C13 134.77(17) . . ?
C30 Pt2 Pd1 126.56(13) . . ?
C29 Pt2 Pd1 159.88(13) . . ?
C12 Pt2 Pd1 78.77(13) . . ?
C5 Pt2 Pd1 75.50(12) . . ?
C6 Pt2 Pd1 96.38(12) . . ?
C13 Pt2 Pd1 95.92(12) . . ?
C30 Pt2 Pt1 171.00(13) . . ?
C29 Pt2 Pt1 137.86(13) . . ?
C12 Pt2 Pt1 93.23(12) . . ?
C5 Pt2 Pt1 93.22(11) . . ?
C6 Pt2 Pt1 75.64(12) . . ?
C13 Pt2 Pt1 72.21(12) . . ?
Pd1 Pt2 Pt1 62.240(8) . . ?
C22 Pt3 C15 160.90(18) . . ?
C22 Pt3 C23 38.28(17) . . ?
C15 Pt3 C23 160.81(17) . . ?
C22 Pt3 C16 161.80(17) . . ?
C15 Pt3 C16 36.98(16) . . ?
C23 Pt3 C16 123.93(17) . . ?
C22 Pt3 C21 131.59(17) . . ?
C15 Pt3 C21 33.11(16) . . ?
C23 Pt3 C21 156.67(16) . . ?
C16 Pt3 C21 62.21(15) . . ?
C22 Pt3 Pt1 88.39(12) . . ?
C15 Pt3 Pt1 83.96(11) . . ?
C23 Pt3 Pt1 103.29(12) . . ?
C16 Pt3 Pt1 102.72(11) . . ?
C21 Pt3 Pt1 96.29(10) . . ?
C22 Pt3 Pt4 96.55(12) . . ?
C15 Pt3 Pt4 96.38(12) . . ?
C23 Pt3 Pt4 70.91(12) . . ?
C16 Pt3 Pt4 68.39(11) . . ?
C21 Pt3 Pt4 94.23(10) . . ?
Pt1 Pt3 Pt4 160.806(9) . . ?
C22 Pt3 Pd2 83.05(13) . . ?
C15 Pt3 Pd2 92.28(11) . . ?
C23 Pt3 Pd2 92.50(12) . . ?
C16 Pt3 Pd2 96.20(11) . . ?
C21 Pt3 Pd2 64.18(10) . . ?
Pt1 Pt3 Pd2 142.079(10) . . ?
Pt4 Pt3 Pd2 57.107(8) . . ?
C44 Pt4 C43 33.58(17) . . ?
C44 Pt4 C17 86.80(17) . . ?
C43 Pt4 C17 99.93(17) . . ?
C44 Pt4 C25 102.01(17) . . ?
C43 Pt4 C25 89.98(16) . . ?
C17 Pt4 C25 170.07(16) . . ?
C44 Pt4 C18 98.31(17) . . ?
C43 Pt4 C18 90.02(16) . . ?
C17 Pt4 C18 37.74(16) . . ?
C25 Pt4 C18 142.76(17) . . ?
C44 Pt4 C24 94.35(17) . . ?
C43 Pt4 C24 103.86(17) . . ?
C17 Pt4 C24 138.06(16) . . ?
C25 Pt4 C24 37.73(16) . . ?
C18 Pt4 C24 166.00(17) . . ?
C44 Pt4 Pd2 163.51(12) . . ?
C43 Pt4 Pd2 130.13(13) . . ?
C17 Pt4 Pd2 96.66(12) . . ?
C25 Pt4 Pd2 76.20(12) . . ?
C18 Pt4 Pd2 75.54(12) . . ?
C24 Pt4 Pd2 93.77(12) . . ?
C44 Pt4 Pt3 134.07(12) . . ?
C43 Pt4 Pt3 167.65(13) . . ?
C17 Pt4 Pt3 75.81(12) . . ?
C25 Pt4 Pt3 94.61(11) . . ?
C18 Pt4 Pt3 93.20(12) . . ?
C24 Pt4 Pt3 73.60(12) . . ?
Pd2 Pt4 Pt3 62.195(8) . . ?
C10 Pd1 C3 156.2(2) . . ?
C10 Pd1 C4 163.46(19) . . ?
C3 Pd1 C4 37.60(17) . . ?
C10 Pd1 C11 36.46(19) . . ?
C3 Pd1 C11 161.94(17) . . ?
C4 Pd1 C11 127.48(17) . . ?
C10 Pd1 C57 100.51(18) . . ?
C3 Pd1 C57 87.11(18) . . ?
C4 Pd1 C57 86.91(17) . . ?
C11 Pd1 C57 103.99(18) . . ?
C10 Pd1 Pt2 94.49(14) . . ?
C3 Pd1 Pt2 95.10(12) . . ?
C4 Pd1 Pt2 70.45(12) . . ?
C11 Pd1 Pt2 67.03(12) . . ?
C57 Pd1 Pt2 136.95(14) . . ?
C10 Pd1 Pt1 86.04(14) . . ?
C3 Pd1 Pt1 80.05(13) . . ?
C4 Pd1 Pt1 91.86(12) . . ?
C11 Pd1 Pt1 92.38(12) . . ?
C57 Pd1 Pt1 160.27(15) . . ?
Pt2 Pd1 Pt1 59.854(8) . . ?
C27 Pd2 C20 154.98(18) . . ?
C27 Pd2 C19 166.35(17) . . ?
C20 Pd2 C19 38.33(17) . . ?
C27 Pd2 C26 37.15(17) . . ?
C20 Pd2 C26 166.17(18) . . ?
C19 Pd2 C26 129.22(17) . . ?
C27 Pd2 F6 98.01(14) . . ?
C20 Pd2 F6 83.05(14) . . ?
C19 Pd2 F6 85.65(14) . . ?
C26 Pd2 F6 103.84(13) . . ?
C27 Pd2 C28 31.61(16) . . ?
C20 Pd2 C28 126.58(15) . . ?
C19 Pd2 C28 154.41(15) . . ?
C26 Pd2 C28 61.44(15) . . ?
F6 Pd2 C28 116.10(13) . . ?
C27 Pd2 Pt4 98.28(12) . . ?
C20 Pd2 Pt4 96.42(13) . . ?
C19 Pd2 Pt4 71.27(12) . . ?
C26 Pd2 Pt4 70.57(12) . . ?
F6 Pd2 Pt4 140.49(7) . . ?
C28 Pd2 Pt4 95.93(10) . . ?
C27 Pd2 Pt3 89.59(13) . . ?
C20 Pd2 Pt3 80.12(12) . . ?
C19 Pd2 Pt3 92.60(11) . . ?
C26 Pd2 Pt3 96.76(11) . . ?
F6 Pd2 Pt3 154.74(7) . . ?
C28 Pd2 Pt3 61.92(10) . . ?
Pt4 Pd2 Pt3 60.698(8) . . ?
B2 F6 Pd2 118.7(3) . . ?
C2 C1 C7 126.9(4) . . ?
C2 C1 Pt1 91.1(3) . . ?
C7 C1 Pt1 77.4(3) . . ?
C2 C1 H1 116.6 . . ?
C7 C1 H1 116.6 . . ?
Pt1 C1 H1 102.9 . . ?
C1 C2 C3 129.3(4) . . ?
C1 C2 Pt1 56.1(2) . . ?
C3 C2 Pt1 106.6(3) . . ?
C1 C2 H2 115.4 . . ?
C3 C2 H2 115.4 . . ?
Pt1 C2 H2 108.6 . . ?
C2 C3 C4 129.5(4) . . ?
C2 C3 Pd1 103.6(3) . . ?
C4 C3 Pd1 73.7(3) . . ?
C2 C3 H3 115.3 . . ?
C4 C3 H3 115.3 . . ?
Pd1 C3 H3 93.1 . . ?
C3 C4 C5 127.7(4) . . ?
C3 C4 Pd1 68.7(3) . . ?
C5 C4 Pd1 109.6(3) . . ?
C3 C4 H4 116.2 . . ?
C5 C4 H4 116.2 . . ?
Pd1 C4 H4 91.8 . . ?
C6 C5 C4 127.7(4) . . ?
C6 C5 Pt2 71.7(3) . . ?
C4 C5 Pt2 104.2(3) . . ?
C6 C5 H5 116.1 . . ?
C4 C5 H5 116.1 . . ?
Pt2 C5 H5 94.4 . . ?
C5 C6 C7 128.3(4) . . ?
C5 C6 Pt2 70.6(3) . . ?
C7 C6 Pt2 103.6(3) . . ?
C5 C6 H6 115.8 . . ?
C7 C6 H6 115.8 . . ?
Pt2 C6 H6 96.3 . . ?
C1 C7 C6 129.3(4) . . ?
C1 C7 Pt1 65.5(2) . . ?
C6 C7 Pt1 110.1(3) . . ?
C1 C7 H7 115.3 . . ?
C6 C7 H7 115.3 . . ?
Pt1 C7 H7 94.8 . . ?
C9 C8 C14 127.9(5) . . ?
C9 C8 Pt1 99.4(3) . . ?
C14 C8 Pt1 72.4(3) . . ?
C9 C8 H8 116.0 . . ?
C14 C8 H8 116.0 . . ?
Pt1 C8 H8 99.1 . . ?
C10 C9 C8 130.0(5) . . ?
C10 C9 H9 115.0 . . ?
C8 C9 H9 115.0 . . ?
C9 C10 C11 128.3(5) . . ?
C9 C10 Pd1 96.2(3) . . ?
C11 C10 Pd1 78.8(3) . . ?
C9 C10 H10 115.8 . . ?
C11 C10 H10 115.8 . . ?
Pd1 C10 H10 95.7 . . ?
C12 C11 C10 128.1(5) . . ?
C12 C11 Pd1 110.7(3) . . ?
C10 C11 Pd1 64.7(3) . . ?
C12 C11 H11 116.0 . . ?
C10 C11 H11 116.0 . . ?
Pd1 C11 H11 94.8 . . ?
C13 C12 C11 128.9(4) . . ?
C13 C12 Pt2 73.0(3) . . ?
C11 C12 Pt2 101.3(3) . . ?
C13 C12 H12 115.5 . . ?
C11 C12 H12 115.5 . . ?
Pt2 C12 H12 96.4 . . ?
C12 C13 C14 128.1(4) . . ?
C12 C13 Pt2 69.6(3) . . ?
C14 C13 Pt2 106.3(3) . . ?
C12 C13 H13 116.0 . . ?
C14 C13 H13 116.0 . . ?
Pt2 C13 H13 94.5 . . ?
C8 C14 C13 127.6(4) . . ?
C8 C14 Pt1 69.0(3) . . ?
C13 C14 Pt1 109.1(3) . . ?
C8 C14 H14 116.2 . . ?
C13 C14 H14 116.2 . . ?
Pt1 C14 H14 92.0 . . ?
C21 C15 C16 126.7(4) . . ?
C21 C15 Pt3 89.5(3) . . ?
C16 C15 Pt3 76.7(2) . . ?
C21 C15 H15 116.6 . . ?
C16 C15 H15 116.6 . . ?
Pt3 C15 H15 105.5 . . ?
C15 C16 C17 128.4(4) . . ?
C15 C16 Pt3 66.4(2) . . ?
C17 C16 Pt3 110.2(3) . . ?
C15 C16 H16 115.8 . . ?
C17 C16 H16 115.8 . . ?
Pt3 C16 H16 93.7 . . ?
C18 C17 C16 128.7(4) . . ?
C18 C17 Pt4 71.2(2) . . ?
C16 C17 Pt4 103.3(3) . . ?
C18 C17 H17 115.7 . . ?
C16 C17 H17 115.7 . . ?
Pt4 C17 H17 96.0 . . ?
C17 C18 C19 127.5(4) . . ?
C17 C18 Pt4 71.0(2) . . ?
C19 C18 Pt4 102.2(3) . . ?
C17 C18 H18 116.2 . . ?
C19 C18 H18 116.2 . . ?
Pt4 C18 H18 97.4 . . ?
C18 C19 C20 128.0(4) . . ?
C18 C19 Pd2 110.8(3) . . ?
C20 C19 Pd2 69.4(3) . . ?
C18 C19 H19 116.0 . . ?
C20 C19 H19 116.0 . . ?
Pd2 C19 H19 89.8 . . ?
C21 C20 C19 128.5(4) . . ?
C21 C20 Pd2 105.2(3) . . ?
C19 C20 Pd2 72.3(2) . . ?
C21 C20 H20 115.8 . . ?
C19 C20 H20 115.8 . . ?
Pd2 C20 H20 92.8 . . ?
C15 C21 C20 130.0(4) . . ?
C15 C21 Pt3 57.4(2) . . ?
C20 C21 Pt3 105.5(3) . . ?
C15 C21 H21 115.0 . . ?
C20 C21 H21 115.0 . . ?
Pt3 C21 H21 108.7 . . ?
C23 C22 C28 126.9(4) . . ?
C23 C22 Pt3 73.3(2) . . ?
C28 C22 Pt3 101.7(3) . . ?
C23 C22 H22 116.5 . . ?
C28 C22 H22 116.5 . . ?
Pt3 C22 H22 95.4 . . ?
C22 C23 C24 128.8(4) . . ?
C22 C23 Pt3 68.4(2) . . ?
C24 C23 Pt3 109.9(3) . . ?
C22 C23 H23 115.6 . . ?
C24 C23 H23 115.6 . . ?
Pt3 C23 H23 91.8 . . ?
C25 C24 C23 127.8(4) . . ?
C25 C24 Pt4 71.1(2) . . ?
C23 C24 Pt4 105.3(3) . . ?
C25 C24 H24 116.1 . . ?
C23 C24 H24 116.1 . . ?
Pt4 C24 H24 94.0 . . ?
C26 C25 C24 128.5(4) . . ?
C26 C25 Pt4 103.7(3) . . ?
C24 C25 Pt4 71.2(2) . . ?
C26 C25 H25 115.7 . . ?
C24 C25 H25 115.7 . . ?
Pt4 C25 H25 95.6 . . ?
C25 C26 C27 128.2(4) . . ?
C25 C26 Pd2 107.6(3) . . ?
C27 C26 Pd2 66.2(2) . . ?
C25 C26 H26 115.9 . . ?
C27 C26 H26 115.9 . . ?
Pd2 C26 H26 96.7 . . ?
C28 C27 C26 129.1(4) . . ?
C28 C27 Pd2 93.8(3) . . ?
C26 C27 Pd2 76.7(3) . . ?
C28 C27 H27 115.4 . . ?
C26 C27 H27 115.4 . . ?
Pd2 C27 H27 101.0 . . ?
C27 C28 C22 129.8(4) . . ?
C27 C28 Pd2 54.6(2) . . ?
C22 C28 Pd2 106.3(3) . . ?
C27 C28 H28 115.1 . . ?
C22 C28 H28 115.1 . . ?
Pd2 C28 H28 110.6 . . ?
C30 C29 C37 157.2(5) . . ?
C30 C29 Pt2 73.1(3) . . ?
C37 C29 Pt2 129.5(3) . . ?
C29 C30 C31 158.7(5) . . ?
C29 C30 Pt2 73.6(3) . . ?
C31 C30 Pt2 127.4(3) . . ?
C32 C31 C36 118.5(4) . . ?
C32 C31 C30 122.1(4) . . ?
C36 C31 C30 119.3(4) . . ?
C31 C32 C33 121.3(5) . . ?
C31 C32 H32 119.3 . . ?
C33 C32 H32 119.3 . . ?
C32 C33 C34 119.1(5) . . ?
C32 C33 H33 120.5 . . ?
C34 C33 H33 120.5 . . ?
C35 C34 C33 120.1(5) . . ?
C35 C34 H34 119.9 . . ?
C33 C34 H34 119.9 . . ?
C34 C35 C36 121.0(5) . . ?
C34 C35 H35 119.5 . . ?
C36 C35 H35 119.5 . . ?
C35 C36 C31 119.9(5) . . ?
C35 C36 H36 120.1 . . ?
C31 C36 H36 120.1 . . ?
C42 C37 C38 119.5(5) . . ?
C42 C37 C29 122.8(4) . . ?
C38 C37 C29 117.7(4) . . ?
C39 C38 C37 120.3(5) . . ?
C39 C38 H38 119.9 . . ?
C37 C38 H38 119.9 . . ?
C38 C39 C40 120.1(5) . . ?
C38 C39 H39 119.9 . . ?
C40 C39 H39 119.9 . . ?
C41 C40 C39 119.8(5) . . ?
C41 C40 H40 120.1 . . ?
C39 C40 H40 120.1 . . ?
C40 C41 C42 120.4(5) . . ?
C40 C41 H41 119.8 . . ?
C42 C41 H41 119.8 . . ?
C37 C42 C41 119.8(5) . . ?
C37 C42 H42 120.1 . . ?
C41 C42 H42 120.1 . . ?
C44 C43 C51 157.9(5) . . ?
C44 C43 Pt4 73.1(3) . . ?
C51 C43 Pt4 128.9(3) . . ?
C43 C44 C45 158.5(5) . . ?
C43 C44 Pt4 73.4(3) . . ?
C45 C44 Pt4 127.0(3) . . ?
C46 C45 C50 119.3(4) . . ?
C46 C45 C44 121.8(4) . . ?
C50 C45 C44 118.9(4) . . ?
C47 C46 C45 120.4(5) . . ?
C47 C46 H46 119.8 . . ?
C45 C46 H46 119.8 . . ?
C46 C47 C48 120.2(5) . . ?
C46 C47 H47 119.9 . . ?
C48 C47 H47 119.9 . . ?
C49 C48 C47 119.3(5) . . ?
C49 C48 H48 120.4 . . ?
C47 C48 H48 120.4 . . ?
C50 C49 C48 120.3(5) . . ?
C50 C49 H49 119.8 . . ?
C48 C49 H49 119.8 . . ?
C49 C50 C45 120.4(5) . . ?
C49 C50 H50 119.8 . . ?
C45 C50 H50 119.8 . . ?
C52 C51 C56 119.5(4) . . ?
C52 C51 C43 119.1(4) . . ?
C56 C51 C43 121.4(4) . . ?
C53 C52 C51 120.5(5) . . ?
C53 C52 H52 119.8 . . ?
C51 C52 H52 119.8 . . ?
C52 C53 C54 119.9(5) . . ?
C52 C53 H53 120.0 . . ?
C54 C53 H53 120.0 . . ?
C55 C54 C53 119.6(4) . . ?
C55 C54 H54 120.2 . . ?
C53 C54 H54 120.2 . . ?
C54 C55 C56 120.9(5) . . ?
C54 C55 H55 119.5 . . ?
C56 C55 H55 119.5 . . ?
C55 C56 C51 119.6(4) . . ?
C55 C56 H56 120.2 . . ?
C51 C56 H56 120.2 . . ?
C62 C57 C58 120.3(5) . . ?
C62 C57 Pd1 103.7(4) . . ?
C58 C57 Pd1 85.0(3) . . ?
C62 C57 H57 119.8 . . ?
C58 C57 H57 119.8 . . ?
Pd1 C57 H57 81.3 . . ?
C59 C58 C57 120.0(6) . . ?
C59 C58 H58 120.0 . . ?
C57 C58 H58 120.0 . . ?
C60 C59 C58 119.9(6) . . ?
C60 C59 H59 120.0 . . ?
C58 C59 H59 120.0 . . ?
C59 C60 C61 120.2(5) . . ?
C59 C60 H60 119.9 . . ?
C61 C60 H60 119.9 . . ?
C60 C61 C62 120.6(6) . . ?
C60 C61 H61 119.7 . . ?
C62 C61 H61 119.7 . . ?
C57 C62 C61 118.9(6) . . ?
C57 C62 H62 120.6 . . ?
C61 C62 H62 120.6 . . ?
C64 C63 C68 120.1(6) . . ?
C64 C63 H63 120.0 . . ?
C68 C63 H63 120.0 . . ?
C65 C64 C63 119.6(6) . . ?
C65 C64 H64 120.2 . . ?
C63 C64 H64 120.2 . . ?
C66 C65 C64 119.9(6) . . ?
C66 C65 H65 120.0 . . ?
C64 C65 H65 120.0 . . ?
C65 C66 C67 120.0(6) . . ?
C65 C66 H66 120.0 . . ?
C67 C66 H66 120.0 . . ?
C68 C67 C66 121.0(6) . . ?
C68 C67 H67 119.5 . . ?
C66 C67 H67 119.5 . . ?
C67 C68 C63 119.3(6) . . ?
C67 C68 H69 120.3 . . ?
C63 C68 H69 120.3 . . ?
C71 C69 C70 120.2(6) 2_676 . ?
C71 C69 H69A 119.9 2_676 . ?
C70 C69 H69A 119.9 . . ?
C71 C70 C69 120.3(5) . . ?
C71 C70 H70 119.8 . . ?
C69 C70 H70 119.8 . . ?
C69 C71 C70 119.4(6) 2_676 . ?
C69 C71 H71 120.3 2_676 . ?
C70 C71 H71 120.3 . . ?
F2 B1 F4 110.1(5) . . ?
F2 B1 F1 109.5(5) . . ?
F4 B1 F1 108.4(5) . . ?
F2 B1 F3 111.1(5) . . ?
F4 B1 F3 109.5(5) . . ?
F1 B1 F3 108.3(4) . . ?
F8 B2 F7 111.3(4) . . ?
F8 B2 F5 111.3(5) . . ?
F7 B2 F5 110.0(5) . . ?
F8 B2 F6 108.3(4) . . ?
F7 B2 F6 108.3(4) . . ?
F5 B2 F6 107.5(4) . . ?

loop_
_geom_bond_atom_site_label_1
_geom_bond_atom_site_label_2
_geom_bond_distance
_geom_bond_site_symmetry_2
_geom_bond_publ_flag
Pt1 C1 2.145(4) . ?
Pt1 C8 2.148(5) . ?
Pt1 C14 2.192(5) . ?
Pt1 C7 2.300(4) . ?
Pt1 C2 2.585(5) . ?
Pt1 Pt3 2.6935(2) . ?
Pt1 Pt2 2.7891(2) . ?
Pt1 Pd1 2.8540(3) . ?
Pt2 C30 2.176(5) . ?
Pt2 C29 2.182(4) . ?
Pt2 C12 2.183(5) . ?
Pt2 C5 2.193(5) . ?
Pt2 C6 2.207(4) . ?
Pt2 C13 2.228(5) . ?
Pt2 Pd1 2.7324(4) . ?
Pt3 C22 2.153(4) . ?
Pt3 C15 2.173(4) . ?
Pt3 C23 2.219(4) . ?
Pt3 C16 2.308(4) . ?
Pt3 C21 2.579(4) . ?
Pt3 Pt4 2.7925(2) . ?
Pt3 Pd2 2.8325(4) . ?
Pt4 C44 2.163(4) . ?
Pt4 C43 2.167(4) . ?
Pt4 C17 2.208(4) . ?
Pt4 C25 2.210(4) . ?
Pt4 C18 2.211(4) . ?
Pt4 C24 2.212(4) . ?
Pt4 Pd2 2.6889(4) . ?
Pd1 C10 2.170(5) . ?
Pd1 C3 2.184(5) . ?
Pd1 C4 2.249(5) . ?
Pd1 C11 2.354(5) . ?
Pd1 C57 2.612(5) . ?
Pd2 C27 2.159(4) . ?
Pd2 C20 2.166(4) . ?
Pd2 C19 2.204(4) . ?
Pd2 C26 2.297(4) . ?
Pd2 F6 2.457(3) . ?
Pd2 C28 2.643(4) . ?
F1 B1 1.389(6) . ?
F2 B1 1.364(7) . ?
F3 B1 1.398(7) . ?
F4 B1 1.383(8) . ?
F5 B2 1.391(7) . ?
F6 B2 1.429(6) . ?
F7 B2 1.379(7) . ?
F8 B2 1.376(7) . ?
C1 C2 1.402(7) . ?
C1 C7 1.423(6) . ?
C1 H1 0.9500 . ?
C2 C3 1.413(7) . ?
C2 H2 0.9500 . ?
C3 C4 1.430(6) . ?
C3 H3 0.9500 . ?
C4 C5 1.434(6) . ?
C4 H4 0.9500 . ?
C5 C6 1.419(6) . ?
C5 H5 0.9500 . ?
C6 C7 1.432(6) . ?
C6 H6 0.9500 . ?
C7 H7 0.9500 . ?
C8 C9 1.413(8) . ?
C8 C14 1.434(7) . ?
C8 H8 0.9500 . ?
C9 C10 1.393(8) . ?
C9 H9 0.9500 . ?
C10 C11 1.426(8) . ?
C10 H10 0.9500 . ?
C11 C12 1.418(7) . ?
C11 H11 0.9500 . ?
C12 C13 1.416(7) . ?
C12 H12 0.9500 . ?
C13 C14 1.440(7) . ?
C13 H13 0.9500 . ?
C14 H14 0.9500 . ?
C15 C21 1.409(7) . ?
C15 C16 1.427(6) . ?
C15 H15 0.9500 . ?
C16 C17 1.430(6) . ?
C16 H16 0.9500 . ?
C17 C18 1.429(6) . ?
C17 H17 0.9500 . ?
C18 C19 1.433(7) . ?
C18 H18 0.9500 . ?
C19 C20 1.435(6) . ?
C19 H19 0.9500 . ?
C20 C21 1.417(6) . ?
C20 H20 0.9500 . ?
C21 H21 0.9500 . ?
C22 C23 1.435(7) . ?
C22 C28 1.438(7) . ?
C22 H22 0.9500 . ?
C23 C24 1.446(6) . ?
C23 H23 0.9500 . ?
C24 C25 1.430(6) . ?
C24 H24 0.9500 . ?
C25 C26 1.422(7) . ?
C25 H25 0.9500 . ?
C26 C27 1.426(7) . ?
C26 H26 0.9500 . ?
C27 C28 1.388(7) . ?
C27 H27 0.9500 . ?
C28 H28 0.9500 . ?
C29 C30 1.249(7) . ?
C29 C37 1.465(7) . ?
C30 C31 1.438(7) . ?
C31 C32 1.389(7) . ?
C31 C36 1.408(6) . ?
C32 C33 1.393(7) . ?
C32 H32 0.9500 . ?
C33 C34 1.395(7) . ?
C33 H33 0.9500 . ?
C34 C35 1.372(8) . ?
C34 H34 0.9500 . ?
C35 C36 1.383(7) . ?
C35 H35 0.9500 . ?
C36 H36 0.9500 . ?
C37 C42 1.387(7) . ?
C37 C38 1.394(7) . ?
C38 C39 1.384(7) . ?
C38 H38 0.9500 . ?
C39 C40 1.387(8) . ?
C39 H39 0.9500 . ?
C40 C41 1.378(8) . ?
C40 H40 0.9500 . ?
C41 C42 1.395(7) . ?
C41 H41 0.9500 . ?
C42 H42 0.9500 . ?
C43 C44 1.251(6) . ?
C43 C51 1.446(6) . ?
C44 C45 1.457(6) . ?
C45 C46 1.387(6) . ?
C45 C50 1.397(7) . ?
C46 C47 1.387(7) . ?
C46 H46 0.9500 . ?
C47 C48 1.396(8) . ?
C47 H47 0.9500 . ?
C48 C49 1.392(8) . ?
C48 H48 0.9500 . ?
C49 C50 1.382(7) . ?
C49 H49 0.9500 . ?
C50 H50 0.9500 . ?
C51 C52 1.400(6) . ?
C51 C56 1.401(7) . ?
C52 C53 1.383(7) . ?
C52 H52 0.9500 . ?
C53 C54 1.402(8) . ?
C53 H53 0.9500 . ?
C54 C55 1.385(7) . ?
C54 H54 0.9500 . ?
C55 C56 1.388(6) . ?
C55 H55 0.9500 . ?
C56 H56 0.9500 . ?
C57 C62 1.390(9) . ?
C57 C58 1.391(9) . ?
C57 H57 0.9500 . ?
C58 C59 1.387(8) . ?
C58 H58 0.9500 . ?
C59 C60 1.378(9) . ?
C59 H59 0.9500 . ?
C60 C61 1.383(9) . ?
C60 H60 0.9500 . ?
C61 C62 1.396(8) . ?
C61 H61 0.9500 . ?
C62 H62 0.9500 . ?
C63 C64 1.386(9) . ?
C63 C68 1.394(9) . ?
C63 H63 0.9500 . ?
C64 C65 1.379(8) . ?
C64 H64 0.9500 . ?
C65 C66 1.374(9) . ?
C65 H65 0.9500 . ?
C66 C67 1.380(9) . ?
C66 H66 0.9500 . ?
C67 C68 1.356(9) . ?
C67 H67 0.9500 . ?
C68 H69 0.9500 . ?
C69 C71 1.372(8) 2_676 ?
C69 C70 1.388(9) . ?
C69 H69A 0.9500 . ?
C70 C71 1.377(9) . ?
C70 H70 0.9500 . ?
C71 C69 1.372(8) 2_676 ?
C71 H71 0.9500 . ?

loop_
_geom_torsion_atom_site_label_1
_geom_torsion_atom_site_label_2
_geom_torsion_atom_site_label_3
_geom_torsion_atom_site_label_4
_geom_torsion
_geom_torsion_site_symmetry_1
_geom_torsion_site_symmetry_2
_geom_torsion_site_symmetry_3
_geom_torsion_site_symmetry_4
_geom_torsion_publ_flag
C7 C1 C2 C3 -9.0(8) . . . . ?
Pt1 C1 C2 C3 -83.9(5) . . . . ?
C7 C1 C2 Pt1 75.0(4) . . . . ?
C1 C2 C3 C4 3.9(9) . . . . ?
Pt1 C2 C3 C4 -55.5(6) . . . . ?
C1 C2 C3 Pd1 83.8(5) . . . . ?
Pt1 C2 C3 Pd1 24.3(3) . . . . ?
C2 C3 C4 C5 -4.5(8) . . . . ?
Pd1 C3 C4 C5 -98.8(5) . . . . ?
C2 C3 C4 Pd1 94.3(5) . . . . ?
C3 C4 C5 C6 5.0(8) . . . . ?
Pd1 C4 C5 C6 -72.8(5) . . . . ?
C3 C4 C5 Pt2 82.7(5) . . . . ?
Pd1 C4 C5 Pt2 5.0(3) . . . . ?
C4 C5 C6 C7 1.8(8) . . . . ?
Pt2 C5 C6 C7 -92.4(5) . . . . ?
C4 C5 C6 Pt2 94.1(5) . . . . ?
C2 C1 C7 C6 14.8(8) . . . . ?
Pt1 C1 C7 C6 96.5(5) . . . . ?
C2 C1 C7 Pt1 -81.7(5) . . . . ?
C5 C6 C7 C1 -12.0(8) . . . . ?
Pt2 C6 C7 C1 -88.0(5) . . . . ?
C5 C6 C7 Pt1 62.2(5) . . . . ?
Pt2 C6 C7 Pt1 -13.7(3) . . . . ?
C14 C8 C9 C10 6.1(9) . . . . ?
Pt1 C8 C9 C10 81.1(6) . . . . ?
C8 C9 C10 C11 -3.9(9) . . . . ?
C8 C9 C10 Pd1 -84.5(6) . . . . ?
C9 C10 C11 C12 8.1(9) . . . . ?
Pd1 C10 C11 C12 97.2(5) . . . . ?
C9 C10 C11 Pd1 -89.1(5) . . . . ?
C10 C11 C12 C13 -10.9(8) . . . . ?
Pd1 C11 C12 C13 62.6(6) . . . . ?
C10 C11 C12 Pt2 -88.0(5) . . . . ?
Pd1 C11 C12 Pt2 -14.5(3) . . . . ?
C11 C12 C13 C14 4.1(8) . . . . ?
Pt2 C12 C13 C14 95.1(5) . . . . ?
C11 C12 C13 Pt2 -90.9(5) . . . . ?
C9 C8 C14 C13 -10.1(8) . . . . ?
Pt1 C8 C14 C13 -98.4(5) . . . . ?
C9 C8 C14 Pt1 88.3(5) . . . . ?
C12 C13 C14 C8 6.5(8) . . . . ?
Pt2 C13 C14 C8 83.1(5) . . . . ?
C12 C13 C14 Pt1 -71.2(6) . . . . ?
Pt2 C13 C14 Pt1 5.3(4) . . . . ?
C21 C15 C16 C17 -18.6(7) . . . . ?
Pt3 C15 C16 C17 -97.7(4) . . . . ?
C21 C15 C16 Pt3 79.1(4) . . . . ?
C15 C16 C17 C18 13.7(8) . . . . ?
Pt3 C16 C17 C18 -61.6(5) . . . . ?
C15 C16 C17 Pt4 90.2(5) . . . . ?
Pt3 C16 C17 Pt4 14.9(3) . . . . ?
C16 C17 C18 C19 1.3(7) . . . . ?
Pt4 C17 C18 C19 -91.0(4) . . . . ?
C16 C17 C18 Pt4 92.3(5) . . . . ?
C17 C18 C19 C20 -9.2(7) . . . . ?
Pt4 C18 C19 C20 -84.5(5) . . . . ?
C17 C18 C19 Pd2 70.4(5) . . . . ?
Pt4 C18 C19 Pd2 -4.9(3) . . . . ?
C18 C19 C20 C21 5.2(8) . . . . ?
Pd2 C19 C20 C21 -95.6(5) . . . . ?
C18 C19 C20 Pd2 100.8(4) . . . . ?
C16 C15 C21 C20 10.1(7) . . . . ?
Pt3 C15 C21 C20 83.0(5) . . . . ?
C16 C15 C21 Pt3 -72.9(4) . . . . ?
C19 C20 C21 C15 -2.4(8) . . . . ?
Pd2 C20 C21 C15 -81.6(5) . . . . ?
C19 C20 C21 Pt3 57.7(5) . . . . ?
Pd2 C20 C21 Pt3 -21.5(3) . . . . ?
C28 C22 C23 C24 6.4(7) . . . . ?
Pt3 C22 C23 C24 98.7(5) . . . . ?
C28 C22 C23 Pt3 -92.3(4) . . . . ?
C22 C23 C24 C25 -5.4(8) . . . . ?
Pt3 C23 C24 C25 72.4(5) . . . . ?
C22 C23 C24 Pt4 -83.1(5) . . . . ?
Pt3 C23 C24 Pt4 -5.3(3) . . . . ?
C23 C24 C25 C26 -2.2(8) . . . . ?
Pt4 C24 C25 C26 92.8(5) . . . . ?
C23 C24 C25 Pt4 -95.0(4) . . . . ?
C24 C25 C26 C27 9.7(8) . . . . ?
Pt4 C25 C26 C27 86.4(5) . . . . ?
C24 C25 C26 Pd2 -63.4(5) . . . . ?
Pt4 C25 C26 Pd2 13.3(3) . . . . ?
C25 C26 C27 C28 -10.2(8) . . . . ?
Pd2 C26 C27 C28 83.9(5) . . . . ?
C25 C26 C27 Pd2 -94.2(5) . . . . ?
C26 C27 C28 C22 5.9(8) . . . . ?
Pd2 C27 C28 C22 81.8(5) . . . . ?
C26 C27 C28 Pd2 -75.9(5) . . . . ?
C23 C22 C28 C27 -4.3(8) . . . . ?
Pt3 C22 C28 C27 -82.1(5) . . . . ?
C23 C22 C28 Pd2 53.0(5) . . . . ?
Pt3 C22 C28 Pd2 -24.9(3) . . . . ?
C37 C29 C30 C31 2(2) . . . . ?
Pt2 C29 C30 C31 -171.2(14) . . . . ?
C37 C29 C30 Pt2 173.3(13) . . . . ?
C29 C30 C31 C32 -170.8(12) . . . . ?
Pt2 C30 C31 C32 19.8(7) . . . . ?
C29 C30 C31 C36 9.8(16) . . . . ?
Pt2 C30 C31 C36 -159.6(4) . . . . ?
C36 C31 C32 C33 -0.7(8) . . . . ?
C30 C31 C32 C33 180.0(5) . . . . ?
C31 C32 C33 C34 1.7(9) . . . . ?
C32 C33 C34 C35 -1.5(9) . . . . ?
C33 C34 C35 C36 0.2(9) . . . . ?
C34 C35 C36 C31 0.8(8) . . . . ?
C32 C31 C36 C35 -0.6(7) . . . . ?
C30 C31 C36 C35 178.8(5) . . . . ?
C30 C29 C37 C42 156.9(11) . . . . ?
Pt2 C29 C37 C42 -31.5(7) . . . . ?
C30 C29 C37 C38 -23.7(15) . . . . ?
Pt2 C29 C37 C38 148.0(4) . . . . ?
C42 C37 C38 C39 1.3(8) . . . . ?
C29 C37 C38 C39 -178.1(5) . . . . ?
C37 C38 C39 C40 -0.7(9) . . . . ?
C38 C39 C40 C41 -1.0(9) . . . . ?
C39 C40 C41 C42 2.1(9) . . . . ?
C38 C37 C42 C41 -0.2(8) . . . . ?
C29 C37 C42 C41 179.2(5) . . . . ?
C40 C41 C42 C37 -1.5(9) . . . . ?
C51 C43 C44 C45 -22(2) . . . . ?
Pt4 C43 C44 C45 163.0(12) . . . . ?
C51 C43 C44 Pt4 174.7(12) . . . . ?
C43 C44 C45 C46 158.9(11) . . . . ?
Pt4 C44 C45 C46 -41.6(6) . . . . ?
C43 C44 C45 C50 -21.0(14) . . . . ?
Pt4 C44 C45 C50 138.5(4) . . . . ?
C50 C45 C46 C47 2.3(7) . . . . ?
C44 C45 C46 C47 -177.6(4) . . . . ?
C45 C46 C47 C48 -3.0(7) . . . . ?
C46 C47 C48 C49 1.6(8) . . . . ?
C47 C48 C49 C50 0.5(8) . . . . ?
C48 C49 C50 C45 -1.2(8) . . . . ?
C46 C45 C50 C49 -0.3(7) . . . . ?
C44 C45 C50 C49 179.7(5) . . . . ?
C44 C43 C51 C52 8.3(14) . . . . ?
Pt4 C43 C51 C52 -178.2(3) . . . . ?
C44 C43 C51 C56 -171.4(11) . . . . ?
Pt4 C43 C51 C56 2.1(6) . . . . ?
C56 C51 C52 C53 2.1(7) . . . . ?
C43 C51 C52 C53 -177.6(4) . . . . ?
C51 C52 C53 C54 -1.5(7) . . . . ?
C52 C53 C54 C55 0.1(7) . . . . ?
C53 C54 C55 C56 0.6(7) . . . . ?
C54 C55 C56 C51 0.1(7) . . . . ?
C52 C51 C56 C55 -1.4(7) . . . . ?
C43 C51 C56 C55 178.3(4) . . . . ?
C62 C57 C58 C59 -1.2(8) . . . . ?
Pd1 C57 C58 C59 -104.2(5) . . . . ?
C57 C58 C59 C60 0.0(8) . . . . ?
C58 C59 C60 C61 1.8(9) . . . . ?
C59 C60 C61 C62 -2.5(9) . . . . ?
C58 C57 C62 C61 0.6(9) . . . . ?
Pd1 C57 C62 C61 92.8(5) . . . . ?
C60 C61 C62 C57 1.3(9) . . . . ?
C68 C63 C64 C65 1.1(9) . . . . ?
C63 C64 C65 C66 -0.9(9) . . . . ?
C64 C65 C66 C67 0.3(8) . . . . ?
C65 C66 C67 C68 0.2(9) . . . . ?
C66 C67 C68 C63 -0.1(9) . . . . ?
C64 C63 C68 C67 -0.6(9) . . . . ?
C71 C69 C70 C71 0.1(10) 2_676 . . . ?
C69 C70 C71 C69 -0.1(10) . . . 2_676 ?
Pd2 F6 B2 F8 173.2(3) . . . . ?
Pd2 F6 B2 F7 52.4(5) . . . . ?
Pd2 F6 B2 F5 -66.5(5) . . . . ?
